data_2225922
loop_
_publ_author_name
'Goh, Jia Hao'
'Fun, Hoong-Kun'
'Vinayaka, A. C.'
'Kalluraya, B.'

_publ_section_title
;
 (<i>E</i>)-4-[(4-Fluorobenzylidene)amino]-3-[1-(4-isobutylphenyl)ethyl]-1-(morpholinomethyl)-1<i>H</i>-1,2,4-triazole-5(4<i>H</i>)-thione
 methanol hemisolvate
;
_journal_coeditor_code LH5026
_journal_issue 5
_journal_name_full 'Acta Crystallographica Section E'
_journal_page_first o1233
_journal_page_last o1234
_journal_paper_doi 10.1107/S1600536810015217
_journal_volume 66
_journal_year 2010
_chemical_formula_iupac 'C26 H32 F N5 O S, 0.5C H4 O'
_chemical_formula_moiety 'C26 H32 F N5 O S, 0.5(C H4 O)'
_chemical_formula_sum 'C26.5 H34 F N5 O1.5 S'
_chemical_formula_weight 497.65
_chemical_name_systematic
;
(<i>E</i>)-4-[(4-Fluorobenzylidene)amino]-3-[1-(4-isobutylphenyl)ethyl]-1-
(morpholinomethyl)-1<i>H</i>-1,2,4-triazole-5(4<i>H</i>)-thione methanol
hemisolvate
;
_space_group_IT_number 15
_symmetry_cell_setting monoclinic
_symmetry_space_group_name_Hall '-C 2yc'
_symmetry_space_group_name_H-M 'C 1 2/c 1'
_atom_sites_solution_hydrogens geom
_atom_sites_solution_primary direct
_atom_sites_solution_secondary difmap
_audit_creation_method SHELXL-97
_cell_angle_alpha 90.00
_cell_angle_beta 116.112(2)
_cell_angle_gamma 90.00
_cell_formula_units_Z 8
_cell_length_a 40.186(3)
_cell_length_b 4.7840(3)
_cell_length_c 30.073(2)
_cell_measurement_reflns_used 4090
_cell_measurement_temperature 100.00(10)
_cell_measurement_theta_max 29.28
_cell_measurement_theta_min 2.25
_cell_volume 5191.4(6)
_computing_cell_refinement 'SAINT (Bruker, 2009)'
_computing_data_collection 'APEX2 (Bruker, 2009)'
_computing_data_reduction 'SAINT (Bruker, 2009)'
_computing_molecular_graphics 'SHELXTL (Sheldrick, 2008)'
_computing_publication_material
;
SHELXTL (Sheldrick, 2008) and PLATON (Spek, 2009)
;
_computing_structure_refinement 'SHELXTL (Sheldrick, 2008)'
_computing_structure_solution 'SHELXTL (Sheldrick, 2008)'
_diffrn_ambient_temperature 100.00(10)
_diffrn_measured_fraction_theta_full 0.993
_diffrn_measured_fraction_theta_max 0.993
_diffrn_measurement_device_type
;
Bruker APEXII DUO CCD area-detector diffractometer
;
_diffrn_measurement_method '\f and \w scans'
_diffrn_radiation_monochromator graphite
_diffrn_radiation_source 'fine-focus sealed tube'
_diffrn_radiation_type MoK\a
_diffrn_radiation_wavelength 0.71073
_diffrn_reflns_av_R_equivalents 0.0561
_diffrn_reflns_av_sigmaI/netI 0.0486
_diffrn_reflns_limit_h_max 52
_diffrn_reflns_limit_h_min -45
_diffrn_reflns_limit_k_max 6
_diffrn_reflns_limit_k_min -6
_diffrn_reflns_limit_l_max 36
_diffrn_reflns_limit_l_min -39
_diffrn_reflns_number 24705
_diffrn_reflns_theta_full 27.50
_diffrn_reflns_theta_max 27.50
_diffrn_reflns_theta_min 1.13
_diffrn_standards_number 0
_exptl_absorpt_coefficient_mu 0.163
_exptl_absorpt_correction_T_max 0.9898
_exptl_absorpt_correction_T_min 0.9514
_exptl_absorpt_correction_type multi-scan
_exptl_absorpt_process_details '(<i>SADABS</i>; Bruker, 2009)'
_exptl_crystal_colour colourless
_exptl_crystal_density_diffrn 1.273
_exptl_crystal_density_method 'not measured'
_exptl_crystal_description plate
_exptl_crystal_F_000 2120
_exptl_crystal_size_max 0.309
_exptl_crystal_size_mid 0.155
_exptl_crystal_size_min 0.063
_refine_diff_density_max 0.632
_refine_diff_density_min -0.218
_refine_ls_extinction_method none
_refine_ls_goodness_of_fit_ref 1.044
_refine_ls_hydrogen_treatment constr
_refine_ls_matrix_type full
_refine_ls_number_parameters 337
_refine_ls_number_reflns 5921
_refine_ls_number_restraints 0
_refine_ls_restrained_S_all 1.044
_refine_ls_R_factor_all 0.0705
_refine_ls_R_factor_gt 0.0484
_refine_ls_shift/su_max 0.000
_refine_ls_shift/su_mean 0.000
_refine_ls_structure_factor_coef Fsqd
_refine_ls_weighting_details 'calc w=1/[\s^2^(Fo^2^)+(0.0761P)^2^+4.9180P] where P=(Fo^2^+2Fc^2^)/3'
_refine_ls_weighting_scheme calc
_refine_ls_wR_factor_gt 0.1311
_refine_ls_wR_factor_ref 0.1492
_reflns_number_gt 4378
_reflns_number_total 5921
_reflns_threshold_expression I>2\s(I)
_cod_data_source_file lh5026.cif
_cod_data_source_block I
_cod_depositor_comments
;
The following automatic conversions were performed:
'_symmetry_cell_setting' value 'Monoclinic' changed to 'monoclinic'
according to '/home/saulius/struct/CIF-dictionaries/cif_core.dic'
dictionary named 'cif_core.dic' version 2.4.1 from 2010-06-29.

Automatic conversion script
Id: cif_fix_enum 1527 2010-12-29 10:47:43Z saulius 
;
_cod_original_cell_volume 5191.5(6)
_cod_original_sg_symbol_H-M 'C 2/c'
_cod_original_formula_sum 'C26.50 H34 F N5 O1.50 S'
_cod_database_code 2225922
_cod_database_fobs_code 2225922

loop_
_symmetry_equiv_pos_as_xyz
'x, y, z'
'-x, y, -z+1/2'
'x+1/2, y+1/2, z'
'-x+1/2, y+1/2, -z+1/2'
'-x, -y, -z'
'x, -y, z-1/2'
'-x+1/2, -y+1/2, -z'
'x+1/2, -y+1/2, z-1/2'

loop_
_atom_site_type_symbol
_atom_site_label
_atom_site_fract_x
_atom_site_fract_y
_atom_site_fract_z
_atom_site_U_iso_or_equiv
_atom_site_adp_type
_atom_site_calc_flag
_atom_site_refinement_flags
_atom_site_occupancy
_atom_site_disorder_assembly
_atom_site_disorder_group
S S1 0.088287(13) 0.32232(11) 0.024927(18) 0.02279(15) Uani d . 1 . .
F F1 -0.03130(3) 1.5045(3) 0.10905(5) 0.0353(3) Uani d . 1 . .
O O1 0.25668(4) 0.2919(3) 0.07215(6) 0.0265(3) Uani d . 1 . .
N N1 0.09867(4) 0.7033(3) 0.12673(6) 0.0176(3) Uani d . 1 . .
N N2 0.12134(4) 0.4899(3) 0.12369(6) 0.0161(3) Uani d . 1 . .
N N3 0.15083(4) 0.1724(3) 0.10553(6) 0.0172(3) Uani d . 1 . .
N N4 0.17235(4) 0.2366(4) 0.15492(6) 0.0188(4) Uani d . 1 . .
N N5 0.19454(4) 0.0176(3) 0.07277(6) 0.0174(3) Uani d . 1 . .
C C1 0.05201(5) 1.1031(4) 0.14003(8) 0.0219(4) Uani d . 1 . .
H H1A 0.0759 1.0874 0.1654 0.026 Uiso calc R 1 . .
C C2 0.02764(6) 1.2953(5) 0.14380(8) 0.0252(4) Uani d . 1 . .
H H2A 0.0347 1.4080 0.1717 0.030 Uiso calc R 1 . .
C C3 -0.00756(6) 1.3156(4) 0.10502(8) 0.0247(4) Uani d . 1 . .
C C4 -0.01956(6) 1.1530(4) 0.06315(8) 0.0242(4) Uani d . 1 . .
H H4A -0.0433 1.1730 0.0376 0.029 Uiso calc R 1 . .
C C5 0.00502(5) 0.9582(5) 0.06043(8) 0.0228(4) Uani d . 1 . .
H H5A -0.0026 0.8424 0.0328 0.027 Uiso calc R 1 . .
C C6 0.04086(5) 0.9323(4) 0.09816(7) 0.0187(4) Uani d . 1 . .
C C7 0.06528(5) 0.7189(4) 0.09341(7) 0.0201(4) Uani d . 1 . .
H H7A 0.0566 0.5971 0.0666 0.024 Uiso calc R 1 . .
C C8 0.11940(5) 0.3259(4) 0.08433(7) 0.0172(4) Uani d . 1 . .
C C9 0.15399(5) 0.4326(4) 0.16470(7) 0.0170(4) Uani d . 1 . .
C C10 0.16652(5) 0.5789(4) 0.21346(7) 0.0176(4) Uani d . 1 . .
H H10A 0.1552 0.7650 0.2069 0.021 Uiso calc R 1 . .
C C11 0.15292(5) 0.4252(4) 0.24672(7) 0.0189(4) Uani d . 1 . .
C C12 0.17420(6) 0.2223(5) 0.28014(8) 0.0248(4) Uani d . 1 . .
H H12A 0.1974 0.1772 0.2824 0.030 Uiso calc R 1 . .
C C13 0.16132(7) 0.0854(5) 0.31034(8) 0.0299(5) Uani d . 1 . .
H H13A 0.1762 -0.0478 0.3328 0.036 Uiso calc R 1 . .
C C14 0.12667(6) 0.1438(4) 0.30763(7) 0.0244(5) Uani d . 1 . .
C C15 0.10542(6) 0.3483(5) 0.27433(7) 0.0253(5) Uani d . 1 . .
H H15A 0.0822 0.3929 0.2720 0.030 Uiso calc R 1 . .
C C16 0.11845(5) 0.4869(5) 0.24448(7) 0.0230(4) Uani d . 1 . .
H H16A 0.1038 0.6235 0.2226 0.028 Uiso calc R 1 . .
C C17 0.11276(7) -0.0019(5) 0.34084(8) 0.0287(5) Uani d . 1 . .
H H17A 0.1268 -0.1728 0.3532 0.034 Uiso calc R 1 . .
H H17B 0.0871 -0.0539 0.3212 0.034 Uiso calc R 1 . .
C C18 0.11550(6) 0.1720(5) 0.38489(7) 0.0233(4) Uani d . 1 . .
H H18A 0.1010 0.3432 0.3721 0.028 Uiso calc R 1 . .
C C19 0.09868(7) 0.0110(5) 0.41376(9) 0.0335(5) Uani d . 1 . .
H H19A 0.0736 -0.0387 0.3920 0.050 Uiso calc R 1 . .
H H19B 0.0990 0.1258 0.4401 0.050 Uiso calc R 1 . .
H H19C 0.1129 -0.1556 0.4273 0.050 Uiso calc R 1 . .
C C20 0.15534(6) 0.2551(6) 0.41852(8) 0.0357(6) Uani d . 1 . .
H H20A 0.1647 0.3705 0.4004 0.054 Uiso calc R 1 . .
H H20B 0.1703 0.0901 0.4299 0.054 Uiso calc R 1 . .
H H20C 0.1561 0.3570 0.4465 0.054 Uiso calc R 1 . .
C C21 0.20863(5) 0.6187(5) 0.23668(8) 0.0245(5) Uani d . 1 . .
H H21A 0.2149 0.7449 0.2167 0.037 Uiso calc R 1 . .
H H21B 0.2204 0.4415 0.2385 0.037 Uiso calc R 1 . .
H H21C 0.2170 0.6945 0.2694 0.037 Uiso calc R 1 . .
C C22 0.16324(5) -0.0479(4) 0.08182(7) 0.0190(4) Uani d . 1 . .
H H22A 0.1692 -0.2133 0.1026 0.023 Uiso calc R 1 . .
H H22B 0.1426 -0.0954 0.0504 0.023 Uiso calc R 1 . .
C C23 0.18987(6) 0.2658(4) 0.04242(8) 0.0224(4) Uani d . 1 . .
H H23A 0.1892 0.4312 0.0606 0.027 Uiso calc R 1 . .
H H23B 0.1666 0.2543 0.0126 0.027 Uiso calc R 1 . .
C C24 0.22178(6) 0.2869(5) 0.02871(8) 0.0279(5) Uani d . 1 . .
H H24A 0.2211 0.1285 0.0082 0.033 Uiso calc R 1 . .
H H24B 0.2192 0.4559 0.0096 0.033 Uiso calc R 1 . .
C C25 0.26073(5) 0.0439(5) 0.10014(8) 0.0249(5) Uani d . 1 . .
H H25A 0.2846 0.0452 0.1290 0.030 Uiso calc R 1 . .
H H25B 0.2599 -0.1176 0.0802 0.030 Uiso calc R 1 . .
C C26 0.23025(5) 0.0222(5) 0.11653(8) 0.0230(4) Uani d . 1 . .
H H26A 0.2333 -0.1472 0.1357 0.028 Uiso calc R 1 . .
H H26B 0.2314 0.1807 0.1373 0.028 Uiso calc R 1 . .
O O2 0.00036(14) 0.8833(15) 0.27352(18) 0.091(2) Uani d P 0.50 . .
H H2OA -0.0207 0.8835 0.2737 0.136 Uiso d PR 0.25 A 1
H H2OB -0.0184 0.8489 0.2463 0.136 Uiso d PR 0.25 A 2
C C27A 0.0135(4) 1.187(3) 0.2744(6) 0.068(4) Uani d P 0.25 . 1
H H27A -0.0076 1.3084 0.2593 0.102 Uiso d PR 0.25 . 1
H H27B 0.0281 1.2435 0.3082 0.102 Uiso d PR 0.25 . 1
H H27C 0.0282 1.1993 0.2566 0.102 Uiso d PR 0.25 . 1
C C27B 0.0229(3) 0.616(2) 0.2923(4) 0.039(2) Uani d P 0.25 . 2
H H27D 0.0065 0.4596 0.2860 0.059 Uiso d PR 0.25 . 2
H H27E 0.0383 0.5891 0.2757 0.059 Uiso d PR 0.25 . 2
H H27F 0.0382 0.6333 0.3272 0.059 Uiso d PR 0.25 . 2

loop_
_atom_site_aniso_label
_atom_site_aniso_U_11
_atom_site_aniso_U_22
_atom_site_aniso_U_33
_atom_site_aniso_U_12
_atom_site_aniso_U_13
_atom_site_aniso_U_23
S1 0.0194(3) 0.0310(3) 0.0140(2) 0.0030(2) 0.00371(19) -0.00443(19)
F1 0.0279(7) 0.0307(7) 0.0483(8) 0.0099(5) 0.0178(6) -0.0043(6)
O1 0.0207(7) 0.0301(8) 0.0299(8) -0.0040(6) 0.0123(6) 0.0000(6)
N1 0.0165(8) 0.0198(8) 0.0174(8) 0.0025(6) 0.0083(6) -0.0002(6)
N2 0.0150(7) 0.0198(8) 0.0132(7) 0.0009(6) 0.0059(6) -0.0014(6)
N3 0.0156(8) 0.0230(8) 0.0142(8) 0.0007(6) 0.0075(6) -0.0014(6)
N4 0.0177(8) 0.0250(9) 0.0142(8) -0.0004(6) 0.0075(6) 0.0005(6)
N5 0.0161(8) 0.0208(8) 0.0159(8) 0.0013(6) 0.0075(6) 0.0009(6)
C1 0.0187(9) 0.0219(10) 0.0233(10) -0.0005(8) 0.0075(8) -0.0008(8)
C2 0.0254(11) 0.0245(10) 0.0260(11) -0.0019(8) 0.0115(9) -0.0062(8)
C3 0.0215(10) 0.0218(10) 0.0345(12) 0.0057(8) 0.0157(9) 0.0018(9)
C4 0.0179(9) 0.0293(11) 0.0231(10) 0.0031(8) 0.0068(8) 0.0049(8)
C5 0.0204(10) 0.0277(11) 0.0192(10) 0.0008(8) 0.0078(8) -0.0004(8)
C6 0.0172(9) 0.0206(9) 0.0187(9) 0.0018(7) 0.0085(8) 0.0025(7)
C7 0.0177(9) 0.0246(10) 0.0176(9) -0.0003(8) 0.0075(8) -0.0021(8)
C8 0.0169(9) 0.0190(9) 0.0177(9) -0.0012(7) 0.0095(7) -0.0011(7)
C9 0.0149(9) 0.0220(9) 0.0145(9) -0.0005(7) 0.0070(7) 0.0028(7)
C10 0.0168(9) 0.0208(9) 0.0139(9) 0.0007(7) 0.0056(7) -0.0001(7)
C11 0.0218(10) 0.0217(9) 0.0129(9) -0.0031(8) 0.0074(7) -0.0045(7)
C12 0.0277(11) 0.0263(11) 0.0235(10) 0.0067(8) 0.0140(9) 0.0010(8)
C13 0.0408(13) 0.0260(11) 0.0250(11) 0.0077(10) 0.0165(10) 0.0055(9)
C14 0.0328(11) 0.0226(10) 0.0187(10) -0.0064(8) 0.0121(9) -0.0048(8)
C15 0.0216(10) 0.0357(12) 0.0186(10) -0.0042(9) 0.0089(8) -0.0011(9)
C16 0.0189(9) 0.0312(11) 0.0154(9) -0.0011(8) 0.0044(8) 0.0009(8)
C17 0.0397(13) 0.0253(11) 0.0251(11) -0.0080(9) 0.0179(10) -0.0020(9)
C18 0.0251(10) 0.0274(11) 0.0192(10) -0.0006(8) 0.0113(8) 0.0010(8)
C19 0.0372(13) 0.0399(13) 0.0294(12) -0.0025(10) 0.0200(10) 0.0032(10)
C20 0.0314(12) 0.0520(16) 0.0233(11) -0.0063(11) 0.0117(10) -0.0046(10)
C21 0.0172(10) 0.0330(12) 0.0207(10) -0.0027(8) 0.0059(8) -0.0017(8)
C22 0.0194(9) 0.0194(9) 0.0195(9) -0.0007(7) 0.0096(8) -0.0033(7)
C23 0.0211(10) 0.0268(11) 0.0211(10) 0.0020(8) 0.0108(8) 0.0040(8)
C24 0.0252(11) 0.0366(12) 0.0249(11) -0.0015(9) 0.0139(9) 0.0040(9)
C25 0.0179(10) 0.0286(11) 0.0272(11) 0.0010(8) 0.0092(8) -0.0008(9)
C26 0.0172(9) 0.0282(11) 0.0222(10) 0.0011(8) 0.0073(8) 0.0025(8)
O2 0.056(3) 0.165(6) 0.056(3) -0.004(4) 0.031(3) 0.012(3)
C27A 0.056(8) 0.060(8) 0.092(11) -0.010(6) 0.037(7) -0.019(7)
C27B 0.038(5) 0.057(7) 0.030(5) -0.009(5) 0.021(4) 0.003(5)

loop_
_atom_type_symbol
_atom_type_description
_atom_type_scat_dispersion_real
_atom_type_scat_dispersion_imag
_atom_type_scat_source
C C 0.0033 0.0016 'International Tables Vol C Tables 4.2.6.8 and 6.1.1.4'
H H 0.0000 0.0000 'International Tables Vol C Tables 4.2.6.8 and 6.1.1.4'
N N 0.0061 0.0033 'International Tables Vol C Tables 4.2.6.8 and 6.1.1.4'
O O 0.0106 0.0060 'International Tables Vol C Tables 4.2.6.8 and 6.1.1.4'
F F 0.0171 0.0103 'International Tables Vol C Tables 4.2.6.8 and 6.1.1.4'
S S 0.1246 0.1234 'International Tables Vol C Tables 4.2.6.8 and 6.1.1.4'

loop_
_geom_angle_atom_site_label_1
_geom_angle_atom_site_label_2
_geom_angle_atom_site_label_3
_geom_angle_site_symmetry_1
_geom_angle_site_symmetry_3
_geom_angle
_geom_angle_publ_flag
C25 O1 C24 . . 109.65(16) ?
C7 N1 N2 . . 118.83(16) ?
C9 N2 C8 . . 108.91(15) ?
C9 N2 N1 . . 118.60(15) ?
C8 N2 N1 . . 132.25(15) ?
C8 N3 N4 . . 113.44(15) ?
C8 N3 C22 . . 127.08(16) ?
N4 N3 C22 . . 119.48(15) ?
C9 N4 N3 . . 104.66(15) ?
C22 N5 C23 . . 114.50(15) ?
C22 N5 C26 . . 115.40(16) ?
C23 N5 C26 . . 110.90(16) ?
C2 C1 C6 . . 120.26(18) ?
C2 C1 H1A . . 119.9 ?
C6 C1 H1A . . 119.9 ?
C1 C2 C3 . . 118.35(19) ?
C1 C2 H2A . . 120.8 ?
C3 C2 H2A . . 120.8 ?
F1 C3 C4 . . 118.77(19) ?
F1 C3 C2 . . 117.96(19) ?
C4 C3 C2 . . 123.26(19) ?
C3 C4 C5 . . 117.56(19) ?
C3 C4 H4A . . 121.2 ?
C5 C4 H4A . . 121.2 ?
C4 C5 C6 . . 121.33(19) ?
C4 C5 H5A . . 119.3 ?
C6 C5 H5A . . 119.3 ?
C5 C6 C1 . . 119.22(18) ?
C5 C6 C7 . . 118.64(18) ?
C1 C6 C7 . . 122.11(17) ?
N1 C7 C6 . . 118.84(18) ?
N1 C7 H7A . . 120.6 ?
C6 C7 H7A . . 120.6 ?
N3 C8 N2 . . 102.32(15) ?
N3 C8 S1 . . 127.05(15) ?
N2 C8 S1 . . 130.55(14) ?
N4 C9 N2 . . 110.62(16) ?
N4 C9 C10 . . 125.22(17) ?
N2 C9 C10 . . 124.16(17) ?
C9 C10 C11 . . 110.73(16) ?
C9 C10 C21 . . 109.42(16) ?
C11 C10 C21 . . 113.83(16) ?
C9 C10 H10A . . 107.5 ?
C11 C10 H10A . . 107.5 ?
C21 C10 H10A . . 107.5 ?
C12 C11 C16 . . 117.86(19) ?
C12 C11 C10 . . 121.88(18) ?
C16 C11 C10 . . 120.27(18) ?
C11 C12 C13 . . 120.9(2) ?
C11 C12 H12A . . 119.5 ?
C13 C12 H12A . . 119.5 ?
C14 C13 C12 . . 121.3(2) ?
C14 C13 H13A . . 119.4 ?
C12 C13 H13A . . 119.4 ?
C13 C14 C15 . . 117.8(2) ?
C13 C14 C17 . . 121.4(2) ?
C15 C14 C17 . . 120.7(2) ?
C16 C15 C14 . . 120.9(2) ?
C16 C15 H15A . . 119.5 ?
C14 C15 H15A . . 119.5 ?
C11 C16 C15 . . 121.21(19) ?
C11 C16 H16A . . 119.4 ?
C15 C16 H16A . . 119.4 ?
C14 C17 C18 . . 114.54(18) ?
C14 C17 H17A . . 108.6 ?
C18 C17 H17A . . 108.6 ?
C14 C17 H17B . . 108.6 ?
C18 C17 H17B . . 108.6 ?
H17A C17 H17B . . 107.6 ?
C20 C18 C19 . . 110.73(18) ?
C20 C18 C17 . . 111.82(18) ?
C19 C18 C17 . . 109.78(18) ?
C20 C18 H18A . . 108.1 ?
C19 C18 H18A . . 108.1 ?
C17 C18 H18A . . 108.1 ?
C18 C19 H19A . . 109.5 ?
C18 C19 H19B . . 109.5 ?
H19A C19 H19B . . 109.5 ?
C18 C19 H19C . . 109.5 ?
H19A C19 H19C . . 109.5 ?
H19B C19 H19C . . 109.5 ?
C18 C20 H20A . . 109.5 ?
C18 C20 H20B . . 109.5 ?
H20A C20 H20B . . 109.5 ?
C18 C20 H20C . . 109.5 ?
H20A C20 H20C . . 109.5 ?
H20B C20 H20C . . 109.5 ?
C10 C21 H21A . . 109.5 ?
C10 C21 H21B . . 109.5 ?
H21A C21 H21B . . 109.5 ?
C10 C21 H21C . . 109.5 ?
H21A C21 H21C . . 109.5 ?
H21B C21 H21C . . 109.5 ?
N5 C22 N3 . . 116.51(16) ?
N5 C22 H22A . . 108.2 ?
N3 C22 H22A . . 108.2 ?
N5 C22 H22B . . 108.2 ?
N3 C22 H22B . . 108.2 ?
H22A C22 H22B . . 107.3 ?
N5 C23 C24 . . 109.50(17) ?
N5 C23 H23A . . 109.8 ?
C24 C23 H23A . . 109.8 ?
N5 C23 H23B . . 109.8 ?
C24 C23 H23B . . 109.8 ?
H23A C23 H23B . . 108.2 ?
O1 C24 C23 . . 111.04(17) ?
O1 C24 H24A . . 109.4 ?
C23 C24 H24A . . 109.4 ?
O1 C24 H24B . . 109.4 ?
C23 C24 H24B . . 109.4 ?
H24A C24 H24B . . 108.0 ?
O1 C25 C26 . . 110.62(17) ?
O1 C25 H25A . . 109.5 ?
C26 C25 H25A . . 109.5 ?
O1 C25 H25B . . 109.5 ?
C26 C25 H25B . . 109.5 ?
H25A C25 H25B . . 108.1 ?
N5 C26 C25 . . 108.87(17) ?
N5 C26 H26A . . 109.9 ?
C25 C26 H26A . . 109.9 ?
N5 C26 H26B . . 109.9 ?
C25 C26 H26B . . 109.9 ?
H26A C26 H26B . . 108.3 ?
O2 O2 C27B 2 . 96.8(5) ?
O2 O2 C27A 2 . 82.7(6) ?
C27B O2 C27A . . 129.9(7) ?
O2 O2 H2OA 2 . 115.4 ?
C27B O2 H2OA . . 115.5 ?
C27A O2 H2OA . . 109.4 ?
O2 O2 H2OB 2 . 54.0 ?
C27B O2 H2OB . . 108.9 ?
C27A O2 H2OB . . 110.6 ?
H2OA O2 H2OB . . 62.8 ?
C27A C27A O2 2 . 83.1(7) ?
C27A C27A H27A 2 . 52.0 ?
O2 C27A H27A . . 109.7 ?
C27A C27A H27B 2 . 161.2 ?
O2 C27A H27B . . 109.1 ?
H27A C27A H27B . . 109.5 ?
C27A C27A H27C 2 . 78.2 ?
O2 C27A H27C . . 109.6 ?
H27A C27A H27C . . 109.5 ?
H27B C27A H27C . . 109.5 ?
O2 C27B H27D . . 109.8 ?
O2 C27B H27E . . 109.7 ?
H27D C27B H27E . . 109.5 ?
O2 C27B H27F . . 108.9 ?
H27D C27B H27F . . 109.5 ?
H27E C27B H27F . . 109.4 ?

loop_
_geom_bond_atom_site_label_1
_geom_bond_atom_site_label_2
_geom_bond_site_symmetry_2
_geom_bond_distance
_geom_bond_publ_flag
S1 C8 . 1.6699(19) ?
F1 C3 . 1.358(2) ?
O1 C25 . 1.422(3) ?
O1 C24 . 1.436(3) ?
N1 C7 . 1.276(2) ?
N1 N2 . 1.398(2) ?
N2 C9 . 1.376(2) ?
N2 C8 . 1.393(2) ?
N3 C8 . 1.354(2) ?
N3 N4 . 1.385(2) ?
N3 C22 . 1.477(2) ?
N4 C9 . 1.304(3) ?
N5 C22 . 1.434(2) ?
N5 C23 . 1.458(3) ?
N5 C26 . 1.459(2) ?
C1 C2 . 1.384(3) ?
C1 C6 . 1.399(3) ?
C1 H1A . 0.9300 ?
C2 C3 . 1.385(3) ?
C2 H2A . 0.9300 ?
C3 C4 . 1.374(3) ?
C4 C5 . 1.387(3) ?
C4 H4A . 0.9300 ?
C5 C6 . 1.392(3) ?
C5 H5A . 0.9300 ?
C6 C7 . 1.466(3) ?
C7 H7A . 0.9300 ?
C9 C10 . 1.498(3) ?
C10 C11 . 1.524(3) ?
C10 C21 . 1.532(3) ?
C10 H10A . 0.9800 ?
C11 C12 . 1.388(3) ?
C11 C16 . 1.389(3) ?
C12 C13 . 1.391(3) ?
C12 H12A . 0.9300 ?
C13 C14 . 1.387(3) ?
C13 H13A . 0.9300 ?
C14 C15 . 1.392(3) ?
C14 C17 . 1.513(3) ?
C15 C16 . 1.390(3) ?
C15 H15A . 0.9300 ?
C16 H16A . 0.9300 ?
C17 C18 . 1.527(3) ?
C17 H17A . 0.9700 ?
C17 H17B . 0.9700 ?
C18 C20 . 1.523(3) ?
C18 C19 . 1.523(3) ?
C18 H18A . 0.9800 ?
C19 H19A . 0.9600 ?
C19 H19B . 0.9600 ?
C19 H19C . 0.9600 ?
C20 H20A . 0.9600 ?
C20 H20B . 0.9600 ?
C20 H20C . 0.9600 ?
C21 H21A . 0.9600 ?
C21 H21B . 0.9600 ?
C21 H21C . 0.9600 ?
C22 H22A . 0.9700 ?
C22 H22B . 0.9700 ?
C23 C24 . 1.513(3) ?
C23 H23A . 0.9700 ?
C23 H23B . 0.9700 ?
C24 H24A . 0.9700 ?
C24 H24B . 0.9700 ?
C25 C26 . 1.512(3) ?
C25 H25A . 0.9700 ?
C25 H25B . 0.9700 ?
C26 H26A . 0.9700 ?
C26 H26B . 0.9700 ?
O2 O2 2 1.402(10) ?
O2 C27B . 1.522(13) ?
O2 C27A . 1.543(15) ?
O2 H2OA . 0.8503 ?
O2 H2OB . 0.8499 ?
C27A C27A 2 1.39(3) ?
C27A H27A . 0.9600 ?
C27A H27B . 0.9600 ?
C27A H27C . 0.9602 ?
C27B H27D . 0.9600 ?
C27B H27E . 0.9602 ?
C27B H27F . 0.9601 ?

loop_
_geom_hbond_atom_site_label_D
_geom_hbond_atom_site_label_H
_geom_hbond_atom_site_label_A
_geom_hbond_site_symmetry_A
_geom_hbond_distance_DH
_geom_hbond_distance_HA
_geom_hbond_distance_DA
_geom_hbond_angle_DHA
_geom_hbond_publ_flag
C7 H7A S1 . 0.9300 2.5100 3.221(2) 133.00 yes
C22 H22A Cg1 1_545 0.9700 2.64 3.492(2) 146 yes

loop_
_geom_torsion_atom_site_label_1
_geom_torsion_atom_site_label_2
_geom_torsion_atom_site_label_3
_geom_torsion_atom_site_label_4
_geom_torsion_site_symmetry_1
_geom_torsion_site_symmetry_2
_geom_torsion_site_symmetry_3
_geom_torsion_site_symmetry_4
_geom_torsion
_geom_torsion_publ_flag
C7 N1 N2 C9 . . . . -165.16(18) ?
C7 N1 N2 C8 . . . . 21.2(3) ?
C8 N3 N4 C9 . . . . 0.2(2) ?
C22 N3 N4 C9 . . . . -179.21(16) ?
C6 C1 C2 C3 . . . . -0.8(3) ?
C1 C2 C3 F1 . . . . 179.92(19) ?
C1 C2 C3 C4 . . . . 0.5(3) ?
F1 C3 C4 C5 . . . . -178.78(19) ?
C2 C3 C4 C5 . . . . 0.7(3) ?
C3 C4 C5 C6 . . . . -1.5(3) ?
C4 C5 C6 C1 . . . . 1.2(3) ?
C4 C5 C6 C7 . . . . 178.98(19) ?
C2 C1 C6 C5 . . . . 0.0(3) ?
C2 C1 C6 C7 . . . . -177.7(2) ?
N2 N1 C7 C6 . . . . 176.41(16) ?
C5 C6 C7 N1 . . . . 176.71(19) ?
C1 C6 C7 N1 . . . . -5.5(3) ?
N4 N3 C8 N2 . . . . -1.5(2) ?
C22 N3 C8 N2 . . . . 177.79(17) ?
N4 N3 C8 S1 . . . . 175.59(14) ?
C22 N3 C8 S1 . . . . -5.1(3) ?
C9 N2 C8 N3 . . . . 2.3(2) ?
N1 N2 C8 N3 . . . . 176.42(18) ?
C9 N2 C8 S1 . . . . -174.70(16) ?
N1 N2 C8 S1 . . . . -0.6(3) ?
N3 N4 C9 N2 . . . . 1.3(2) ?
N3 N4 C9 C10 . . . . -178.07(17) ?
C8 N2 C9 N4 . . . . -2.4(2) ?
N1 N2 C9 N4 . . . . -177.45(16) ?
C8 N2 C9 C10 . . . . 177.03(17) ?
N1 N2 C9 C10 . . . . 2.0(3) ?
N4 C9 C10 C11 . . . . -89.9(2) ?
N2 C9 C10 C11 . . . . 90.7(2) ?
N4 C9 C10 C21 . . . . 36.3(3) ?
N2 C9 C10 C21 . . . . -143.00(19) ?
C9 C10 C11 C12 . . . . 92.1(2) ?
C21 C10 C11 C12 . . . . -31.6(3) ?
C9 C10 C11 C16 . . . . -88.2(2) ?
C21 C10 C11 C16 . . . . 148.00(19) ?
C16 C11 C12 C13 . . . . 0.1(3) ?
C10 C11 C12 C13 . . . . 179.68(19) ?
C11 C12 C13 C14 . . . . 0.9(3) ?
C12 C13 C14 C15 . . . . -1.3(3) ?
C12 C13 C14 C17 . . . . -179.2(2) ?
C13 C14 C15 C16 . . . . 0.6(3) ?
C17 C14 C15 C16 . . . . 178.64(19) ?
C12 C11 C16 C15 . . . . -0.7(3) ?
C10 C11 C16 C15 . . . . 179.70(18) ?
C14 C15 C16 C11 . . . . 0.3(3) ?
C13 C14 C17 C18 . . . . 101.5(2) ?
C15 C14 C17 C18 . . . . -76.4(3) ?
C14 C17 C18 C20 . . . . -60.0(3) ?
C14 C17 C18 C19 . . . . 176.70(19) ?
C23 N5 C22 N3 . . . . -57.1(2) ?
C26 N5 C22 N3 . . . . 73.4(2) ?
C8 N3 C22 N5 . . . . 109.5(2) ?
N4 N3 C22 N5 . . . . -71.3(2) ?
C22 N5 C23 C24 . . . . -171.03(17) ?
C26 N5 C23 C24 . . . . 56.2(2) ?
C25 O1 C24 C23 . . . . 59.4(2) ?
N5 C23 C24 O1 . . . . -56.9(2) ?
C24 O1 C25 C26 . . . . -60.8(2) ?
C22 N5 C26 C25 . . . . 170.28(17) ?
C23 N5 C26 C25 . . . . -57.4(2) ?
O1 C25 C26 N5 . . . . 59.8(2) ?
O2 O2 C27A C27A 2 . . 2 41.1(11) ?
C27B O2 C27A C27A . . . 2 133.9(10) ?
